data_4070608
loop_
_publ_author_name
'Franken, Andreas'
'McGrath, Thomas D.'
'Stone, F. Gordon A.'

_publ_section_title
;
 A 10-Vertex Iron&#x2212;Dicarbollide System Formed by Insertion of
 {Fe(CO)4} into 8-Vertex [closo-1-CB7H8]&#x2212;: Synthesis and Reactivity
 Studies
;
_journal_issue 5
_journal_name_full Organometallics
_journal_page_first 908
_journal_paper_doi 10.1021/om700865s
_journal_volume 27
_journal_year 2008
_chemical_formula_sum 'C18.5 H42 B7 Cl Fe O2 P2'
_chemical_formula_weight 525.43
_chemical_name_systematic
; 
 ? 
;
_space_group_IT_number 2
_symmetry_cell_setting triclinic
_symmetry_space_group_name_Hall '-P 1'
_symmetry_space_group_name_H-M 'P -1'
_atom_sites_solution_hydrogens geom
_atom_sites_solution_primary direct
_atom_sites_solution_secondary difmap
_audit_creation_method SHELXL-97
_cell_angle_alpha 106.637(6)
_cell_angle_beta 107.820(6)
_cell_angle_gamma 98.800(6)
_cell_formula_units_Z 4
_cell_length_a 12.2721(15)
_cell_length_b 14.7948(18)
_cell_length_c 17.112(2)
_cell_measurement_reflns_used 4783
_cell_measurement_temperature 110(2)
_cell_measurement_theta_max 23.66
_cell_measurement_theta_min 2.34
_cell_volume 2733.7(6)
_computing_cell_refinement 'Bruker APEX2 (Bruker, 2003)'
_computing_data_collection 'Bruker APEX2 (Bruker, 2003)'
_computing_data_reduction 'Bruker APEX2 (Bruker, 2003)'
_computing_molecular_graphics 'Bruker SHELXTL (Bruker, 2001)'
_computing_publication_material 'Bruker SHELXTL (Bruker, 2001)'
_computing_structure_refinement 'Bruker SHELXTL (Bruker, 2001)'
_computing_structure_solution 'Bruker SHELXTL (Bruker, 2001)'
_diffrn_ambient_temperature 110(2)
_diffrn_measured_fraction_theta_full 0.996
_diffrn_measured_fraction_theta_max 0.982
_diffrn_measurement_device_type 'Bruker-Nonius X8 APEX CCD area detector'
_diffrn_measurement_method 'phi and omega scans'
_diffrn_radiation_monochromator graphite
_diffrn_radiation_source 'fine-focus sealed tube'
_diffrn_radiation_type MoK\a
_diffrn_radiation_wavelength 0.71073
_diffrn_reflns_av_R_equivalents 0.0716
_diffrn_reflns_av_sigmaI/netI 0.0890
_diffrn_reflns_limit_h_max 15
_diffrn_reflns_limit_h_min -15
_diffrn_reflns_limit_k_max 17
_diffrn_reflns_limit_k_min -19
_diffrn_reflns_limit_l_max 22
_diffrn_reflns_limit_l_min -21
_diffrn_reflns_number 41181
_diffrn_reflns_theta_full 25.00
_diffrn_reflns_theta_max 27.52
_diffrn_reflns_theta_min 2.34
_exptl_absorpt_coefficient_mu 0.781
_exptl_absorpt_correction_T_max 0.977
_exptl_absorpt_correction_T_min 0.846
_exptl_absorpt_correction_type multi-scan
_exptl_absorpt_process_details 'SADABS  (Bruker, 2003)'
_exptl_crystal_colour red
_exptl_crystal_density_diffrn 1.277
_exptl_crystal_density_method 'not measured'
_exptl_crystal_description block
_exptl_crystal_F_000 1108
_exptl_crystal_size_max 0.10
_exptl_crystal_size_mid 0.10
_exptl_crystal_size_min 0.09
_refine_diff_density_max 0.591
_refine_diff_density_min -0.442
_refine_diff_density_rms 0.088
_refine_ls_extinction_method none
_refine_ls_goodness_of_fit_ref 1.012
_refine_ls_hydrogen_treatment mixed
_refine_ls_matrix_type full
_refine_ls_number_parameters 622
_refine_ls_number_reflns 12351
_refine_ls_number_restraints 0
_refine_ls_restrained_S_all 1.012
_refine_ls_R_factor_all 0.0870
_refine_ls_R_factor_gt 0.0482
_refine_ls_shift/su_max 0.001
_refine_ls_shift/su_mean 0.000
_refine_ls_structure_factor_coef Fsqd
_refine_ls_weighting_details 'calc w=1/[\s^2^(Fo^2^)+(0.0317P)^2^+0.6613P] where P=(Fo^2^+2Fc^2^)/3'
_refine_ls_weighting_scheme calc
_refine_ls_wR_factor_gt 0.0863
_refine_ls_wR_factor_ref 0.1023
_reflns_number_gt 8312
_reflns_number_total 12351
_reflns_threshold_expression >2sigma(I)
_cod_data_source_file om700865s-file001.cif
_cod_data_source_block 15
_cod_depositor_comments
;
The following automatic conversions were performed:

'_symmetry_cell_setting' value 'Triclinic' changed to 'triclinic'
according to /home/saulius/struct/CIF-dictionaries/cif_core.dic
dictionary named 'cif_core.dic' version 2.4.1 from 2010-06-29.

Automatic conversion script
Id: cif_fix_values 1715 2011-07-08 13:25:40Z adriana 
;
_cod_original_sg_symbol_H-M 'P-1   '
_cod_original_formula_sum 'C18.50 H42 B7 Cl Fe O2 P2'
_cod_database_code 4070608

loop_
_symmetry_equiv_pos_as_xyz
'x, y, z'
'-x, -y, -z'

loop_
_atom_site_label
_atom_site_type_symbol
_atom_site_fract_x
_atom_site_fract_y
_atom_site_fract_z
_atom_site_U_iso_or_equiv
_atom_site_adp_type
_atom_site_occupancy
_atom_site_symmetry_multiplicity
_atom_site_calc_flag
_atom_site_refinement_flags
Fe1 Fe 0.87620(3) 0.15975(3) 0.69909(3) 0.01571(10) Uani 1 1 d .
C1 C 0.9379(2) 0.19898(19) 0.61955(19) 0.0190(6) Uani 1 1 d .
O1 O 0.96210(16) 0.12637(13) 0.55828(13) 0.0208(5) Uani 1 1 d .
B3 B 0.8123(3) 0.2275(2) 0.6004(2) 0.0193(7) Uani 1 1 d .
H3 H 0.740(2) 0.1923(19) 0.5342(18) 0.023 Uiso 1 1 d .
B4 B 0.9591(3) 0.3080(2) 0.6200(2) 0.0258(8) Uani 1 1 d .
H4 H 0.992(2) 0.324(2) 0.5723(19) 0.031 Uiso 1 1 d .
B5 B 1.0301(3) 0.2703(2) 0.7158(2) 0.0202(7) Uani 1 1 d .
H5 H 1.126(2) 0.2681(18) 0.7404(18) 0.024 Uiso 1 1 d .
B6 B 0.7909(3) 0.2786(2) 0.7023(2) 0.0212(8) Uani 1 1 d .
H6 H 0.700(2) 0.2715(19) 0.7098(18) 0.025 Uiso 1 1 d .
B7 B 0.8478(3) 0.3593(3) 0.6511(3) 0.0267(8) Uani 1 1 d .
H7 H 0.803(2) 0.405(2) 0.6195(19) 0.032 Uiso 1 1 d .
B8 B 1.0000(3) 0.3893(2) 0.7312(2) 0.0243(8) Uani 1 1 d .
H8 H 1.069(2) 0.458(2) 0.7602(19) 0.029 Uiso 1 1 d .
B9 B 0.9504(3) 0.3114(2) 0.7865(2) 0.0210(8) Uani 1 1 d .
H9 H 0.983(2) 0.3292(19) 0.8575(19) 0.025 Uiso 1 1 d .
C10 C 0.8829(3) 0.3860(2) 0.7535(2) 0.0239(7) Uani 1 1 d .
H10 H 0.867(3) 0.438(2) 0.789(2) 0.029 Uiso 1 1 d .
C11 C 0.7799(2) 0.13156(19) 0.74994(19) 0.0193(6) Uani 1 1 d .
O11 O 0.71555(17) 0.11646(15) 0.78536(14) 0.0292(5) Uani 1 1 d .
P1 P 1.00408(6) 0.09511(5) 0.77239(5) 0.01832(17) Uani 1 1 d .
C12 C 1.0932(3) 0.1716(2) 0.88732(19) 0.0251(7) Uani 1 1 d .
H12C H 1.1551 0.1404 0.9112 0.030 Uiso 1 1 calc R
H12D H 1.1337 0.2360 0.8896 0.030 Uiso 1 1 calc R
C13 C 1.0190(3) 0.1869(2) 0.9451(2) 0.0296(8) Uani 1 1 d .
H13D H 1.0708 0.2279 1.0055 0.044 Uiso 1 1 calc R
H13E H 0.9800 0.1234 0.9441 0.044 Uiso 1 1 calc R
H13F H 0.9588 0.2191 0.9227 0.044 Uiso 1 1 calc R
C14 C 0.9371(2) -0.0184(2) 0.7827(2) 0.0232(7) Uani 1 1 d .
H14C H 0.8819 -0.0043 0.8136 0.028 Uiso 1 1 calc R
H14D H 0.8892 -0.0661 0.7230 0.028 Uiso 1 1 calc R
C15 C 1.0231(3) -0.0671(2) 0.8313(2) 0.0356(9) Uani 1 1 d .
H15D H 0.9780 -0.1267 0.8330 0.053 Uiso 1 1 calc R
H15E H 1.0696 -0.0218 0.8913 0.053 Uiso 1 1 calc R
H15F H 1.0767 -0.0839 0.8004 0.053 Uiso 1 1 calc R
C16 C 1.1128(2) 0.0612(2) 0.7222(2) 0.0245(7) Uani 1 1 d .
H16C H 1.0885 -0.0107 0.6924 0.029 Uiso 1 1 calc R
H16D H 1.1071 0.0905 0.6763 0.029 Uiso 1 1 calc R
C17 C 1.2433(3) 0.0907(2) 0.7830(2) 0.0307(8) Uani 1 1 d .
H17D H 1.2913 0.0687 0.7486 0.046 Uiso 1 1 calc R
H17E H 1.2518 0.0602 0.8277 0.046 Uiso 1 1 calc R
H17F H 1.2704 0.1619 0.8118 0.046 Uiso 1 1 calc R
C2 C 0.8741(3) 0.03665(19) 0.5304(2) 0.0233(7) Uani 1 1 d .
H2A H 0.9104 -0.0187 0.5193 0.028 Uiso 1 1 calc R
H2B H 0.8105 0.0286 0.4748 0.028 Uiso 1 1 calc R
C3 C 0.8204(2) 0.03528(19) 0.60021(19) 0.0189(6) Uani 1 1 d .
C4 C 0.7362(3) -0.0456(2) 0.5839(2) 0.0213(7) Uani 1 1 d .
H41 H 0.698(2) -0.048(2) 0.6249(19) 0.026 Uiso 1 1 d .
P2 P 0.67916(7) -0.15546(5) 0.49140(5) 0.02171(18) Uani 1 1 d .
C21 C 0.7876(3) -0.2207(2) 0.4737(2) 0.0249(7) Uani 1 1 d .
H21C H 0.7457 -0.2842 0.4252 0.030 Uiso 1 1 calc R
H21D H 0.8413 -0.1827 0.4546 0.030 Uiso 1 1 calc R
C22 C 0.8624(3) -0.2398(2) 0.5534(2) 0.0403(9) Uani 1 1 d .
H22D H 0.9184 -0.2753 0.5381 0.060 Uiso 1 1 calc R
H22E H 0.8105 -0.2790 0.5720 0.060 Uiso 1 1 calc R
H22F H 0.9063 -0.1774 0.6013 0.060 Uiso 1 1 calc R
C23 C 0.6090(3) -0.1390(2) 0.3880(2) 0.0307(8) Uani 1 1 d .
H23C H 0.6715 -0.1153 0.3678 0.037 Uiso 1 1 calc R
H23D H 0.5592 -0.2033 0.3435 0.037 Uiso 1 1 calc R
C24 C 0.5319(3) -0.0672(3) 0.3937(2) 0.0463(10) Uani 1 1 d .
H24D H 0.4971 -0.0617 0.3360 0.069 Uiso 1 1 calc R
H24E H 0.5808 -0.0029 0.4366 0.069 Uiso 1 1 calc R
H24F H 0.4683 -0.0909 0.4121 0.069 Uiso 1 1 calc R
C25 C 0.5676(3) -0.2292(2) 0.5127(2) 0.0259(7) Uani 1 1 d .
H25C H 0.6055 -0.2371 0.5695 0.031 Uiso 1 1 calc R
H25D H 0.5070 -0.1935 0.5188 0.031 Uiso 1 1 calc R
C26 C 0.5054(3) -0.3303(2) 0.4427(2) 0.0276(7) Uani 1 1 d .
H26D H 0.4466 -0.3649 0.4594 0.041 Uiso 1 1 calc R
H26E H 0.5640 -0.3675 0.4373 0.041 Uiso 1 1 calc R
H26F H 0.4655 -0.3237 0.3863 0.041 Uiso 1 1 calc R
Fe1A Fe 0.48079(3) 0.61577(3) 0.77277(3) 0.01555(10) Uani 1 1 d .
C1A C 0.6003(2) 0.73638(18) 0.84582(18) 0.0176(6) Uani 1 1 d .
O1A O 0.57131(17) 0.80637(12) 0.90529(13) 0.0210(5) Uani 1 1 d .
B3A B 0.5867(3) 0.7296(2) 0.7471(2) 0.0201(7) Uani 1 1 d .
H3A H 0.555(2) 0.7870(19) 0.7223(18) 0.024 Uiso 1 1 d .
B4A B 0.7292(3) 0.7579(2) 0.8411(2) 0.0227(8) Uani 1 1 d .
H4A H 0.795(2) 0.8283(19) 0.8874(19) 0.027 Uiso 1 1 d .
B5A B 0.6635(3) 0.6543(2) 0.8692(2) 0.0191(7) Uani 1 1 d .
H5A H 0.692(2) 0.6551(18) 0.9363(19) 0.023 Uiso 1 1 d .
B6A B 0.5727(3) 0.6055(2) 0.6803(2) 0.0213(8) Uani 1 1 d .
H6A H 0.524(2) 0.5744(19) 0.6102(19) 0.026 Uiso 1 1 d .
B7A B 0.7174(3) 0.6980(3) 0.7312(2) 0.0249(8) Uani 1 1 d .
H7A H 0.767(2) 0.734(2) 0.6993(19) 0.030 Uiso 1 1 d .
B8A B 0.7704(3) 0.6443(2) 0.8155(2) 0.0238(8) Uani 1 1 d .
H8A H 0.859(3) 0.6403(19) 0.8500(19) 0.029 Uiso 1 1 d .
B9A B 0.6268(3) 0.5504(2) 0.7698(2) 0.0203(7) Uani 1 1 d .
H9A H 0.615(2) 0.4730(19) 0.7687(18) 0.024 Uiso 1 1 d .
C10A C 0.6997(3) 0.5840(2) 0.7143(2) 0.0244(7) Uani 1 1 d .
H10A H 0.728(3) 0.546(2) 0.679(2) 0.029 Uiso 1 1 d .
C11A C 0.4058(2) 0.4929(2) 0.73505(19) 0.0196(6) Uani 1 1 d .
O11A O 0.35854(18) 0.41023(13) 0.71218(13) 0.0276(5) Uani 1 1 d .
P1A P 0.32156(6) 0.64869(5) 0.69462(5) 0.01761(17) Uani 1 1 d .
C12A C 0.2990(3) 0.6242(2) 0.57854(18) 0.0220(7) Uani 1 1 d .
H12A H 0.2333 0.6506 0.5521 0.026 Uiso 1 1 calc R
H12B H 0.3718 0.6583 0.5743 0.026 Uiso 1 1 calc R
C13A C 0.2695(3) 0.5144(2) 0.5269(2) 0.0275(7) Uani 1 1 d .
H13A H 0.2574 0.5041 0.4653 0.041 Uiso 1 1 calc R
H13B H 0.1970 0.4805 0.5304 0.041 Uiso 1 1 calc R
H13C H 0.3353 0.4884 0.5519 0.041 Uiso 1 1 calc R
C14A C 0.1804(2) 0.5771(2) 0.6869(2) 0.0239(7) Uani 1 1 d .
H14A H 0.1736 0.5072 0.6575 0.029 Uiso 1 1 calc R
H14B H 0.1841 0.5858 0.7473 0.029 Uiso 1 1 calc R
C15A C 0.0665(3) 0.5999(2) 0.6385(2) 0.0360(9) Uani 1 1 d .
H15A H -0.0022 0.5566 0.6388 0.054 Uiso 1 1 calc R
H15B H 0.0594 0.5896 0.5778 0.054 Uiso 1 1 calc R
H15C H 0.0695 0.6681 0.6680 0.054 Uiso 1 1 calc R
C16A C 0.3152(3) 0.77617(19) 0.7389(2) 0.0238(7) Uani 1 1 d .
H16A H 0.2675 0.7783 0.7764 0.029 Uiso 1 1 calc R
H16B H 0.3968 0.8163 0.7775 0.029 Uiso 1 1 calc R
C17A C 0.2645(3) 0.8253(2) 0.6738(2) 0.0403(9) Uani 1 1 d .
H17A H 0.2668 0.8925 0.7060 0.060 Uiso 1 1 calc R
H17B H 0.1822 0.7886 0.6365 0.060 Uiso 1 1 calc R
H17C H 0.3120 0.8263 0.6371 0.060 Uiso 1 1 calc R
C2A C 0.4949(3) 0.75769(19) 0.9369(2) 0.0239(7) Uani 1 1 d .
H2A1 H 0.4358 0.7944 0.9451 0.029 Uiso 1 1 calc R
H2A2 H 0.5419 0.7559 0.9946 0.029 Uiso 1 1 calc R
C3A C 0.4304(2) 0.65306(18) 0.87278(18) 0.0168(6) Uani 1 1 d .
C4A C 0.3559(2) 0.5968(2) 0.89517(19) 0.0178(6) Uani 1 1 d .
H41A H 0.316(2) 0.534(2) 0.8584(18) 0.021 Uiso 1 1 d .
P2A P 0.31712(7) 0.62576(5) 0.98882(5) 0.01903(17) Uani 1 1 d .
C21A C 0.2322(3) 0.7153(2) 0.9946(2) 0.0253(7) Uani 1 1 d .
H21A H 0.2070 0.7220 1.0452 0.030 Uiso 1 1 calc R
H21B H 0.2843 0.7793 1.0057 0.030 Uiso 1 1 calc R
C22A C 0.1228(3) 0.6909(2) 0.9123(2) 0.0390(9) Uani 1 1 d .
H22A H 0.0816 0.7426 0.9205 0.059 Uiso 1 1 calc R
H22B H 0.0695 0.6284 0.9015 0.059 Uiso 1 1 calc R
H22C H 0.1469 0.6860 0.8620 0.059 Uiso 1 1 calc R
C23A C 0.2273(3) 0.5122(2) 0.9796(2) 0.0252(7) Uani 1 1 d .
H23A H 0.1638 0.4840 0.9205 0.030 Uiso 1 1 calc R
H23B H 0.2774 0.4660 0.9842 0.030 Uiso 1 1 calc R
C24A C 0.1703(3) 0.5197(2) 1.0477(2) 0.0286(7) Uani 1 1 d .
H24A H 0.1232 0.4548 1.0375 0.043 Uiso 1 1 calc R
H24B H 0.1186 0.5639 1.0429 0.043 Uiso 1 1 calc R
H24C H 0.2322 0.5454 1.1065 0.043 Uiso 1 1 calc R
C25A C 0.4407(3) 0.6736(2) 1.09330(19) 0.0243(7) Uani 1 1 d .
H25A H 0.4765 0.7432 1.1057 0.029 Uiso 1 1 calc R
H25B H 0.4103 0.6704 1.1400 0.029 Uiso 1 1 calc R
C26A C 0.5371(3) 0.6192(2) 1.0972(2) 0.0354(8) Uani 1 1 d .
H26A H 0.6006 0.6488 1.1553 0.053 Uiso 1 1 calc R
H26B H 0.5696 0.6236 1.0523 0.053 Uiso 1 1 calc R
H26C H 0.5031 0.5504 1.0864 0.053 Uiso 1 1 calc R
C1S C 0.3514(3) 0.9863(2) 0.0888(2) 0.0278(7) Uani 1 1 d .
H1S1 H 0.3569 1.0566 0.1152 0.033 Uiso 1 1 calc R
H1S2 H 0.2870 0.9482 0.0992 0.033 Uiso 1 1 calc R
Cl1S Cl 0.31671(8) 0.95472(6) -0.02540(6) 0.0399(2) Uani 1 1 d .
Cl2S Cl 0.48698(7) 0.96265(5) 0.14001(5) 0.0322(2) Uani 1 1 d .

loop_
_atom_site_aniso_label
_atom_site_aniso_U_11
_atom_site_aniso_U_22
_atom_site_aniso_U_33
_atom_site_aniso_U_23
_atom_site_aniso_U_13
_atom_site_aniso_U_12
Fe1 0.0151(2) 0.01488(19) 0.0147(2) 0.00349(17) 0.00410(17) 0.00338(16)
C1 0.0201(15) 0.0186(14) 0.0188(17) 0.0044(12) 0.0096(13) 0.0054(12)
O1 0.0214(11) 0.0181(9) 0.0223(12) 0.0018(9) 0.0143(9) 0.0010(8)
B3 0.0226(18) 0.0233(16) 0.0141(18) 0.0076(14) 0.0087(15) 0.0058(14)
B4 0.032(2) 0.0248(18) 0.024(2) 0.0092(16) 0.0151(17) 0.0053(15)
B5 0.0181(17) 0.0205(16) 0.0192(19) 0.0053(14) 0.0062(15) 0.0016(13)
B6 0.0234(18) 0.0238(17) 0.020(2) 0.0084(15) 0.0100(16) 0.0118(14)
B7 0.034(2) 0.0275(18) 0.027(2) 0.0140(17) 0.0151(18) 0.0149(16)
B8 0.032(2) 0.0186(16) 0.025(2) 0.0079(15) 0.0143(17) 0.0048(15)
B9 0.0242(18) 0.0174(16) 0.019(2) 0.0047(14) 0.0079(15) 0.0020(14)
C10 0.0355(19) 0.0182(14) 0.0225(18) 0.0070(13) 0.0152(15) 0.0106(13)
C11 0.0176(15) 0.0201(14) 0.0164(16) 0.0069(13) 0.0008(13) 0.0051(12)
O11 0.0213(12) 0.0455(13) 0.0294(13) 0.0220(11) 0.0125(10) 0.0092(10)
P1 0.0159(4) 0.0185(4) 0.0175(4) 0.0047(3) 0.0036(3) 0.0046(3)
C12 0.0218(16) 0.0265(15) 0.0178(17) 0.0032(13) -0.0019(13) 0.0082(13)
C13 0.0321(18) 0.0353(17) 0.0180(18) 0.0063(14) 0.0055(15) 0.0134(15)
C14 0.0214(16) 0.0239(15) 0.0223(18) 0.0100(13) 0.0039(13) 0.0058(12)
C15 0.0293(18) 0.0308(17) 0.049(2) 0.0228(17) 0.0094(17) 0.0094(14)
C16 0.0214(16) 0.0252(15) 0.0287(19) 0.0096(14) 0.0100(14) 0.0092(13)
C17 0.0206(16) 0.0363(18) 0.041(2) 0.0181(16) 0.0119(15) 0.0130(14)
C2 0.0236(16) 0.0185(14) 0.0244(18) 0.0014(13) 0.0116(14) 0.0019(12)
C3 0.0152(14) 0.0212(14) 0.0163(16) 0.0055(12) 0.0003(12) 0.0072(11)
C4 0.0191(16) 0.0224(15) 0.0202(18) 0.0052(13) 0.0066(13) 0.0057(12)
P2 0.0216(4) 0.0199(4) 0.0159(4) 0.0009(3) 0.0042(3) 0.0002(3)
C21 0.0252(16) 0.0203(14) 0.0252(18) -0.0004(13) 0.0146(14) 0.0001(12)
C22 0.045(2) 0.045(2) 0.033(2) 0.0072(17) 0.0173(18) 0.0242(17)
C23 0.0306(18) 0.0317(17) 0.0159(18) 0.0042(14) 0.0009(14) -0.0058(14)
C24 0.034(2) 0.058(2) 0.037(2) 0.024(2) -0.0043(17) 0.0086(18)
C25 0.0251(16) 0.0278(16) 0.0241(18) 0.0072(14) 0.0116(14) 0.0037(13)
C26 0.0248(17) 0.0234(15) 0.032(2) 0.0060(14) 0.0116(15) 0.0033(13)
Fe1A 0.0168(2) 0.01595(19) 0.0130(2) 0.00457(17) 0.00499(17) 0.00410(16)
C1A 0.0194(15) 0.0145(13) 0.0158(16) 0.0031(12) 0.0053(12) 0.0023(11)
O1A 0.0268(11) 0.0146(9) 0.0214(12) 0.0035(9) 0.0129(9) 0.0025(8)
B3A 0.0190(17) 0.0223(16) 0.021(2) 0.0118(15) 0.0075(15) 0.0039(14)
B4A 0.0183(17) 0.0251(17) 0.023(2) 0.0111(16) 0.0038(15) 0.0037(14)
B5A 0.0193(17) 0.0188(16) 0.0151(18) 0.0033(14) 0.0043(15) 0.0030(13)
B6A 0.0185(17) 0.0264(17) 0.0161(19) 0.0066(15) 0.0039(15) 0.0051(14)
B7A 0.0194(18) 0.036(2) 0.022(2) 0.0122(17) 0.0095(16) 0.0062(15)
B8A 0.0207(18) 0.0286(18) 0.022(2) 0.0085(16) 0.0073(16) 0.0092(15)
B9A 0.0183(17) 0.0202(16) 0.0191(19) 0.0039(14) 0.0041(15) 0.0075(14)
C10A 0.0216(16) 0.0320(17) 0.0184(18) 0.0039(14) 0.0097(14) 0.0087(13)
C11A 0.0214(15) 0.0255(15) 0.0134(16) 0.0079(13) 0.0065(13) 0.0081(13)
O11A 0.0352(13) 0.0182(10) 0.0244(13) 0.0051(9) 0.0095(10) 0.0008(9)
P1A 0.0177(4) 0.0188(3) 0.0153(4) 0.0067(3) 0.0042(3) 0.0047(3)
C12A 0.0267(16) 0.0269(15) 0.0158(16) 0.0112(13) 0.0078(13) 0.0093(13)
C13A 0.0348(18) 0.0280(16) 0.0165(17) 0.0075(14) 0.0040(14) 0.0117(14)
C14A 0.0190(15) 0.0291(16) 0.0212(18) 0.0106(14) 0.0044(13) 0.0027(13)
C15A 0.0230(17) 0.046(2) 0.039(2) 0.0231(18) 0.0051(16) 0.0065(15)
C16A 0.0225(16) 0.0217(14) 0.0255(18) 0.0049(13) 0.0081(14) 0.0092(12)
C17A 0.047(2) 0.0284(17) 0.040(2) 0.0124(17) 0.0047(18) 0.0174(16)
C2A 0.0271(17) 0.0196(14) 0.0258(18) 0.0054(13) 0.0146(14) 0.0030(12)
C3A 0.0179(14) 0.0172(13) 0.0137(16) 0.0046(12) 0.0026(12) 0.0087(11)
C4A 0.0179(15) 0.0165(13) 0.0150(16) 0.0025(12) 0.0037(13) 0.0044(12)
P2A 0.0205(4) 0.0210(4) 0.0182(4) 0.0074(3) 0.0096(3) 0.0066(3)
C21A 0.0269(17) 0.0271(15) 0.0273(19) 0.0070(14) 0.0175(15) 0.0122(13)
C22A 0.0311(19) 0.043(2) 0.043(2) 0.0098(18) 0.0132(18) 0.0205(16)
C23A 0.0272(17) 0.0243(15) 0.0262(19) 0.0101(14) 0.0113(14) 0.0073(13)
C24A 0.0258(17) 0.0357(17) 0.0287(19) 0.0163(15) 0.0116(15) 0.0073(14)
C25A 0.0300(17) 0.0262(15) 0.0153(17) 0.0051(13) 0.0090(14) 0.0067(13)
C26A 0.0334(19) 0.0383(18) 0.026(2) 0.0111(16) -0.0023(16) 0.0122(15)
C1S 0.0310(18) 0.0239(15) 0.037(2) 0.0163(15) 0.0161(16) 0.0106(13)
Cl1S 0.0467(5) 0.0345(4) 0.0334(5) 0.0165(4) 0.0038(4) 0.0103(4)
Cl2S 0.0230(4) 0.0348(4) 0.0355(5) 0.0162(4) 0.0049(4) 0.0039(3)

loop_
_atom_type_symbol
_atom_type_description
_atom_type_scat_dispersion_real
_atom_type_scat_dispersion_imag
_atom_type_scat_source
C C 0.0033 0.0016 'International Tables Vol C Tables 4.2.6.8 and 6.1.1.4'
H H 0.0000 0.0000 'International Tables Vol C Tables 4.2.6.8 and 6.1.1.4'
B B 0.0013 0.0007 'International Tables Vol C Tables 4.2.6.8 and 6.1.1.4'
O O 0.0106 0.0060 'International Tables Vol C Tables 4.2.6.8 and 6.1.1.4'
P P 0.1023 0.0942 'International Tables Vol C Tables 4.2.6.8 and 6.1.1.4'
Cl Cl 0.1484 0.1585 'International Tables Vol C Tables 4.2.6.8 and 6.1.1.4'
Fe Fe 0.3463 0.8444 'International Tables Vol C Tables 4.2.6.8 and 6.1.1.4'

loop_
_geom_angle_atom_site_label_1
_geom_angle_atom_site_label_2
_geom_angle_atom_site_label_3
_geom_angle
C11 Fe1 C1 161.35(13)
C11 Fe1 C3 97.51(13)
C1 Fe1 C3 79.93(12)
C11 Fe1 B9 94.97(13)
C1 Fe1 B9 86.27(12)
C3 Fe1 B9 166.08(13)
C11 Fe1 B6 79.78(13)
C1 Fe1 B6 86.32(13)
C3 Fe1 B6 123.85(12)
B9 Fe1 B6 52.69(13)
C11 Fe1 B5 142.77(13)
C1 Fe1 B5 45.65(12)
C3 Fe1 B5 119.39(13)
B9 Fe1 B5 49.08(13)
B6 Fe1 B5 83.24(13)
C11 Fe1 B3 116.04(13)
C1 Fe1 B3 45.59(12)
C3 Fe1 B3 86.44(12)
B9 Fe1 B3 82.55(13)
B6 Fe1 B3 48.72(13)
B5 Fe1 B3 73.92(13)
C11 Fe1 P1 90.20(9)
C1 Fe1 P1 108.05(9)
C3 Fe1 P1 87.62(8)
B9 Fe1 P1 98.50(10)
B6 Fe1 P1 147.78(10)
B5 Fe1 P1 86.81(9)
B3 Fe1 P1 153.63(9)
O1 C1 B4 120.1(2)
O1 C1 B5 126.4(2)
B4 C1 B5 72.0(2)
O1 C1 B3 124.0(2)
B4 C1 B3 71.5(2)
B5 C1 B3 109.5(2)
O1 C1 Fe1 117.40(18)
B4 C1 Fe1 122.5(2)
B5 C1 Fe1 75.71(17)
B3 C1 Fe1 76.37(16)
C1 O1 C2 108.6(2)
C1 B3 B6 110.0(2)
C1 B3 B7 106.4(2)
B6 B3 B7 61.21(19)
C1 B3 B4 53.49(17)
B6 B3 B4 102.7(2)
B7 B3 B4 58.51(19)
C1 B3 Fe1 58.04(14)
B6 B3 Fe1 64.75(15)
B7 B3 Fe1 111.1(2)
B4 B3 Fe1 97.91(19)
C1 B4 B8 107.9(3)
C1 B4 B7 108.1(2)
B8 B4 B7 61.5(2)
C1 B4 B3 55.04(18)
B8 B4 B3 101.8(2)
B7 B4 B3 58.96(19)
C1 B4 B5 54.54(18)
B8 B4 B5 58.98(19)
B7 B4 B5 101.6(2)
B3 B4 B5 89.2(2)
C1 B5 B9 110.1(2)
C1 B5 B8 106.2(2)
B9 B5 B8 60.71(19)
C1 B5 B4 53.43(17)
B9 B5 B4 101.9(2)
B8 B5 B4 58.18(19)
C1 B5 Fe1 58.64(14)
B9 B5 Fe1 65.06(14)
B8 B5 Fe1 111.5(2)
B4 B5 Fe1 98.40(18)
C10 B6 B3 106.9(2)
C10 B6 B7 53.89(19)
B3 B6 B7 59.52(19)
C10 B6 B9 52.91(17)
B3 B6 B9 101.2(2)
B7 B6 B9 88.1(2)
C10 B6 Fe1 113.6(2)
B3 B6 Fe1 66.53(15)
B7 B6 Fe1 111.2(2)
B9 B6 Fe1 63.57(14)
C10 B7 B4 108.4(3)
C10 B7 B3 108.3(2)
B4 B7 B3 62.53(19)
C10 B7 B8 54.8(2)
B4 B7 B8 59.1(2)
B3 B7 B8 102.6(2)
C10 B7 B6 55.71(19)
B4 B7 B6 104.2(2)
B3 B7 B6 59.27(19)
B8 B7 B6 91.6(2)
C10 B8 B4 108.0(3)
C10 B8 B5 108.2(2)
B4 B8 B5 62.8(2)
C10 B8 B9 55.33(19)
B4 B8 B9 104.4(2)
B5 B8 B9 59.52(18)
C10 B8 B7 54.2(2)
B4 B8 B7 59.4(2)
B5 B8 B7 102.9(2)
B9 B8 B7 91.1(2)
C10 B9 B5 107.9(3)
C10 B9 B8 54.75(19)
B5 B9 B8 59.76(19)
C10 B9 B6 53.49(18)
B5 B9 B6 101.5(2)
B8 B9 B6 89.2(2)
C10 B9 Fe1 114.3(2)
B5 B9 Fe1 65.85(15)
B8 B9 Fe1 111.4(2)
B6 B9 Fe1 63.75(14)
B7 C10 B8 71.0(2)
B7 C10 B9 110.9(3)
B8 C10 B9 69.9(2)
B7 C10 B6 70.4(2)
B8 C10 B6 110.8(3)
B9 C10 B6 73.6(2)
O11 C11 Fe1 177.4(3)
C14 P1 C12 102.04(14)
C14 P1 C16 103.67(14)
C12 P1 C16 105.31(14)
C14 P1 Fe1 114.82(9)
C12 P1 Fe1 115.65(10)
C16 P1 Fe1 113.88(10)
C13 C12 P1 112.9(2)
C15 C14 P1 116.5(2)
C17 C16 P1 117.5(2)
O1 C2 C3 110.9(2)
C4 C3 C2 118.1(3)
C4 C3 Fe1 128.3(2)
C2 C3 Fe1 113.35(18)
C3 C4 P2 128.5(3)
C4 P2 C21 114.85(14)
C4 P2 C25 104.22(14)
C21 P2 C25 110.20(14)
C4 P2 C23 114.01(14)
C21 P2 C23 104.93(15)
C25 P2 C23 108.57(14)
C22 C21 P2 114.8(2)
C24 C23 P2 113.8(2)
C26 C25 P2 115.0(2)
C11A Fe1A C1A 158.93(13)
C11A Fe1A C3A 94.74(12)
C1A Fe1A C3A 79.92(12)
C11A Fe1A B9A 80.23(13)
C1A Fe1A B9A 86.19(12)
C3A Fe1A B9A 125.04(12)
C11A Fe1A B6A 97.86(13)
C1A Fe1A B6A 86.29(12)
C3A Fe1A B6A 166.19(12)
B9A Fe1A B6A 52.40(13)
C11A Fe1A B3A 145.87(13)
C1A Fe1A B3A 45.65(12)
C3A Fe1A B3A 119.22(12)
B9A Fe1A B3A 82.54(13)
B6A Fe1A B3A 48.82(13)
C11A Fe1A B5A 114.45(12)
C1A Fe1A B5A 45.38(11)
C3A Fe1A B5A 87.17(12)
B9A Fe1A B5A 48.84(12)
B6A Fe1A B5A 82.49(13)
B3A Fe1A B5A 73.44(13)
C11A Fe1A P1A 91.02(10)
C1A Fe1A P1A 109.02(9)
C3A Fe1A P1A 88.13(8)
B9A Fe1A P1A 146.06(10)
B6A Fe1A P1A 97.26(9)
B3A Fe1A P1A 87.07(9)
B5A Fe1A P1A 154.40(9)
O1A C1A B4A 120.0(2)
O1A C1A B5A 124.4(2)
B4A C1A B5A 71.3(2)
O1A C1A B3A 126.4(2)
B4A C1A B3A 71.1(2)
B5A C1A B3A 109.1(2)
O1A C1A Fe1A 117.64(18)
B4A C1A Fe1A 122.4(2)
B5A C1A Fe1A 76.71(15)
B3A C1A Fe1A 76.11(16)
C1A O1A C2A 109.00(19)
C1A B3A B7A 106.5(2)
C1A B3A B6A 110.5(2)
B7A B3A B6A 61.26(19)
C1A B3A B4A 53.92(18)
B7A B3A B4A 57.99(19)
B6A B3A B4A 102.4(2)
C1A B3A Fe1A 58.24(14)
B7A B3A Fe1A 112.1(2)
B6A B3A Fe1A 65.51(15)
B4A B3A Fe1A 98.56(18)
C1A B4A B7A 108.9(2)
C1A B4A B8A 108.4(2)
B7A B4A B8A 61.6(2)
C1A B4A B3A 55.00(18)
B7A B4A B3A 59.48(19)
B8A B4A B3A 102.1(2)
C1A B4A B5A 54.82(17)
B7A B4A B5A 102.4(2)
B8A B4A B5A 59.29(19)
B3A B4A B5A 89.5(2)
C1A B5A B9A 109.6(2)
C1A B5A B8A 106.7(2)
B9A B5A B8A 61.42(19)
C1A B5A B4A 53.83(17)
B9A B5A B4A 102.3(2)
B8A B5A B4A 58.41(19)
C1A B5A Fe1A 57.91(14)
B9A B5A Fe1A 64.41(15)
B8A B5A Fe1A 111.4(2)
B4A B5A Fe1A 97.93(18)
C10A B6A B3A 107.1(2)
C10A B6A B7A 54.53(19)
B3A B6A B7A 59.36(19)
C10A B6A B9A 53.49(18)
B3A B6A B9A 100.6(2)
B7A B6A B9A 88.8(2)
C10A B6A Fe1A 113.7(2)
B3A B6A Fe1A 65.66(16)
B7A B6A Fe1A 110.8(2)
B9A B6A Fe1A 63.15(15)
C10A B7A B4A 108.0(3)
C10A B7A B3A 107.5(2)
B4A B7A B3A 62.5(2)
C10A B7A B8A 54.35(19)
B4A B7A B8A 59.64(19)
B3A B7A B8A 102.8(2)
C10A B7A B6A 54.91(18)
B4A B7A B6A 104.4(2)
B3A B7A B6A 59.38(19)
B8A B7A B6A 91.3(2)
C10A B8A B4A 107.8(3)
C10A B8A B5A 107.9(2)
B4A B8A B5A 62.30(19)
C10A B8A B7A 55.0(2)
B4A B8A B7A 58.7(2)
B5A B8A B7A 102.5(2)
C10A B8A B9A 55.37(19)
B4A B8A B9A 103.4(2)
B5A B8A B9A 59.07(18)
B7A B8A B9A 91.4(2)
C10A B9A B5A 106.9(2)
C10A B9A B8A 53.77(18)
B5A B9A B8A 59.51(18)
C10A B9A B6A 52.98(18)
B5A B9A B6A 101.9(2)
B8A B9A B6A 88.4(2)
C10A B9A Fe1A 114.4(2)
B5A B9A Fe1A 66.74(15)
B8A B9A Fe1A 111.78(19)
B6A B9A Fe1A 64.45(15)
B8A C10A B7A 70.6(2)
B8A C10A B6A 111.6(3)
B7A C10A B6A 70.6(2)
B8A C10A B9A 70.9(2)
B7A C10A B9A 110.8(3)
B6A C10A B9A 73.5(2)
O11A C11A Fe1A 177.7(3)
C14A P1A C12A 101.90(14)
C14A P1A C16A 103.27(14)
C12A P1A C16A 105.80(13)
C14A P1A Fe1A 114.49(10)
C12A P1A Fe1A 115.80(10)
C16A P1A Fe1A 114.06(10)
C13A C12A P1A 111.8(2)
C15A C14A P1A 117.6(2)
C17A C16A P1A 118.1(2)
O1A C2A C3A 111.1(2)
C4A C3A C2A 117.8(3)
C4A C3A Fe1A 128.7(2)
C2A C3A Fe1A 113.26(19)
C3A C4A P2A 129.8(2)
C4A P2A C23A 104.78(14)
C4A P2A C21A 113.91(14)
C23A P2A C21A 108.81(14)
C4A P2A C25A 115.37(14)
C23A P2A C25A 109.05(14)
C21A P2A C25A 104.79(14)
C22A C21A P2A 114.3(2)
C24A C23A P2A 115.2(2)
C26A C25A P2A 114.0(2)
Cl2S C1S Cl1S 111.18(17)

loop_
_geom_bond_atom_site_label_1
_geom_bond_atom_site_label_2
_geom_bond_distance
Fe1 C11 1.736(3)
Fe1 C1 1.927(3)
Fe1 C3 1.961(3)
Fe1 B9 2.173(3)
Fe1 B6 2.176(3)
Fe1 B5 2.187(3)
Fe1 B3 2.207(3)
Fe1 P1 2.2118(9)
C1 O1 1.409(3)
C1 B4 1.591(4)
C1 B5 1.614(4)
C1 B3 1.622(4)
O1 C2 1.428(3)
B3 B6 1.808(5)
B3 B7 1.813(5)
B3 B4 1.877(5)
B4 B8 1.800(5)
B4 B7 1.804(5)
B4 B5 1.884(5)
B5 B9 1.811(5)
B5 B8 1.815(5)
B6 C10 1.617(4)
B6 B7 1.844(5)
B6 B9 1.930(5)
B7 C10 1.581(5)
B7 B8 1.843(5)
B8 C10 1.593(5)
B8 B9 1.832(5)
B9 C10 1.605(4)
C11 O11 1.165(3)
P1 C14 1.834(3)
P1 C12 1.837(3)
P1 C16 1.852(3)
C12 C13 1.531(4)
C14 C15 1.537(4)
C16 C17 1.531(4)
C2 C3 1.534(4)
C3 C4 1.353(4)
C4 P2 1.772(3)
P2 C21 1.807(3)
P2 C25 1.810(3)
P2 C23 1.819(3)
C21 C22 1.522(4)
C23 C24 1.530(4)
C25 C26 1.523(4)
Fe1A C11A 1.738(3)
Fe1A C1A 1.923(3)
Fe1A C3A 1.956(3)
Fe1A B9A 2.169(3)
Fe1A B6A 2.193(4)
Fe1A B3A 2.196(3)
Fe1A B5A 2.209(3)
Fe1A P1A 2.2155(9)
C1A O1A 1.402(3)
C1A B4A 1.596(4)
C1A B5A 1.616(4)
C1A B3A 1.617(4)
O1A C2A 1.420(3)
B3A B7A 1.813(5)
B3A B6A 1.814(5)
B3A B4A 1.868(5)
B4A B7A 1.785(5)
B4A B8A 1.802(5)
B4A B5A 1.873(5)
B5A B9A 1.810(5)
B5A B8A 1.819(5)
B6A C10A 1.603(4)
B6A B7A 1.848(5)
B6A B9A 1.926(5)
B7A C10A 1.596(5)
B7A B8A 1.837(5)
B8A C10A 1.582(5)
B8A B9A 1.853(5)
B9A C10A 1.614(5)
C11A O11A 1.164(3)
P1A C14A 1.833(3)
P1A C12A 1.837(3)
P1A C16A 1.844(3)
C12A C13A 1.535(4)
C14A C15A 1.532(4)
C16A C17A 1.527(4)
C2A C3A 1.532(4)
C3A C4A 1.356(4)
C4A P2A 1.765(3)
P2A C23A 1.800(3)
P2A C21A 1.805(3)
P2A C25A 1.813(3)
C21A C22A 1.523(4)
C23A C24A 1.519(4)
C25A C26A 1.524(4)
C1S Cl2S 1.767(3)
C1S Cl1S 1.769(3)
